data_7156770
loop_
_publ_author_name
'Shinde, Sundar S.'
'Laha, Soumi'
'Tiwari, Dharmendra K.'
'Sridhar, B.'
'Likhar, Pravin R.'

_publ_section_title
;
 A multi-component reaction for the synthesis of pyrido [1,2-b]
 isoquinoline derivatives via the [3 + 2] cycloaddition reaction between
 alkynes and in situ generated isoquinolinium ylides.
;
_journal_issue 16
_journal_name_full 'Organic &amp; biomolecular chemistry'
_journal_page_first 4121
_journal_page_last 4128
_journal_paper_doi 10.1039/c9ob00560a
_journal_volume 17
_journal_year 2019
_chemical_formula_moiety 'C23 H18 F N O4'
_chemical_formula_sum 'C23 H18 F N O4'
_chemical_formula_weight 391.38
_space_group_crystal_system triclinic
_space_group_IT_number 2
_space_group_name_Hall '-P 1'
_space_group_name_H-M_alt 'P -1'
_symmetry_space_group_name_Hall '-P 1'
_symmetry_space_group_name_H-M 'P -1'
_atom_sites_solution_hydrogens geom
_audit_creation_method SHELXL-2014/7
_audit_update_record
;
2017-11-09 deposited with the CCDC.    2019-03-29 downloaded from the CCDC.
;
_cell_angle_alpha 102.4181(5)
_cell_angle_beta 97.3598(5)
_cell_angle_gamma 113.4266(4)
_cell_formula_units_Z 2
_cell_length_a 8.66220(10)
_cell_length_b 10.7712(2)
_cell_length_c 11.1760(2)
_cell_measurement_reflns_used 9783
_cell_measurement_temperature 294(2)
_cell_measurement_theta_max 28.39
_cell_measurement_theta_min 2.57
_cell_volume 907.48(3)
_computing_cell_refinement '<i>SAINT</i> (Bruker, 2016)'
_computing_data_collection '<i>APEX3</i> (Bruker, 2016)'
_computing_data_reduction 'Bruker SAINT'
_computing_molecular_graphics 'Bruker SHELXTL'
_computing_publication_material 'Bruker SHELXTL'
_computing_structure_refinement '<i>SHELXL2014</i> (Sheldrick, 2015b)'
_computing_structure_solution '<i>SHELXT</i> (Sheldrick, 2015a)'
_diffrn_ambient_temperature 294(2)
_diffrn_measured_fraction_theta_full 0.997
_diffrn_measured_fraction_theta_max 0.993
_diffrn_measurement_device_type 'Bruker D8 QUEST PHOTON-100'
_diffrn_measurement_method '\w and \f'
_diffrn_radiation_type MoK\a
_diffrn_radiation_wavelength 0.71073
_diffrn_reflns_av_R_equivalents 0.0238
_diffrn_reflns_av_unetI/netI 0.0189
_diffrn_reflns_Laue_measured_fraction_full 0.997
_diffrn_reflns_Laue_measured_fraction_max 0.993
_diffrn_reflns_limit_h_max 11
_diffrn_reflns_limit_h_min -11
_diffrn_reflns_limit_k_max 14
_diffrn_reflns_limit_k_min -14
_diffrn_reflns_limit_l_max 14
_diffrn_reflns_limit_l_min -14
_diffrn_reflns_number 31589
_diffrn_reflns_point_group_measured_fraction_full 0.997
_diffrn_reflns_point_group_measured_fraction_max 0.993
_diffrn_reflns_theta_full 25.242
_diffrn_reflns_theta_max 28.464
_diffrn_reflns_theta_min 2.155
_exptl_absorpt_coefficient_mu 0.105
_exptl_absorpt_correction_T_max 0.7457
_exptl_absorpt_correction_T_min 0.7071
_exptl_absorpt_correction_type multi-scan
_exptl_absorpt_process_details 'SADABS, Bruker,2016'
_exptl_crystal_colour colorless
_exptl_crystal_density_diffrn 1.432
_exptl_crystal_description plate
_exptl_crystal_F_000 408
_exptl_crystal_size_max 0.320
_exptl_crystal_size_mid 0.110
_exptl_crystal_size_min 0.080
_refine_diff_density_max 0.290
_refine_diff_density_min -0.296
_refine_diff_density_rms 0.067
_refine_ls_extinction_method none
_refine_ls_goodness_of_fit_ref 1.042
_refine_ls_hydrogen_treatment constr
_refine_ls_matrix_type full
_refine_ls_number_parameters 263
_refine_ls_number_reflns 4553
_refine_ls_number_restraints 0
_refine_ls_restrained_S_all 1.042
_refine_ls_R_factor_all 0.0530
_refine_ls_R_factor_gt 0.0457
_refine_ls_shift/su_max 0.004
_refine_ls_shift/su_mean 0.000
_refine_ls_structure_factor_coef Fsqd
_refine_ls_weighting_details 'w=1/[\s^2^(Fo^2^)+(0.0687P)^2^+0.3110P] where P=(Fo^2^+2Fc^2^)/3'
_refine_ls_weighting_scheme calc
_refine_ls_wR_factor_gt 0.1261
_refine_ls_wR_factor_ref 0.1321
_reflns_Friedel_coverage 0.000
_reflns_number_gt 3944
_reflns_number_total 4553
_reflns_threshold_expression 'I > 2\s(I)'
_cod_data_source_file c9ob00560a2.cif
_cod_data_source_block KA181_0m
_cod_depositor_comments 'Adding full bibliography for 7156770.cif.'
_cod_original_cell_volume 907.47(3)
_cod_database_code 7156770
_shelx_shelxl_version_number 2014/7
_shelx_space_group_comment
;
The symmetry employed for this shelxl refinement is uniquely defined
by the following loop, which should always be used as a source of
symmetry information in preference to the above space-group names.
They are only intended as comments.
;
_shelx_estimated_absorpt_t_min 0.967
_shelx_estimated_absorpt_t_max 0.992

loop_
_space_group_symop_operation_xyz
'x, y, z'
'-x, -y, -z'

loop_
_atom_site_label
_atom_site_type_symbol
_atom_site_fract_x
_atom_site_fract_y
_atom_site_fract_z
_atom_site_U_iso_or_equiv
_atom_site_adp_type
_atom_site_occupancy
_atom_site_site_symmetry_order
_atom_site_calc_flag
_atom_site_refinement_flags_posn
_atom_site_refinement_flags_adp
C1 C 0.42324(16) 0.11862(13) 0.31510(11) 0.0281(3) Uani 1 1 d . .
C2 C 0.4360(2) 0.12196(16) 0.19260(13) 0.0381(3) Uani 1 1 d . .
H2 H 0.5124 0.2041 0.1786 0.046 Uiso 1 1 calc R U
C3 C 0.3348(2) 0.00288(18) 0.09192(14) 0.0452(4) Uani 1 1 d . .
H3 H 0.3420 0.0051 0.0100 0.054 Uiso 1 1 calc R U
C4 C 0.2226(2) -0.11969(17) 0.11329(14) 0.0453(4) Uani 1 1 d . .
H4 H 0.1519 -0.1986 0.0452 0.054 Uiso 1 1 calc R U
C5 C 0.21445(19) -0.12607(15) 0.23479(14) 0.0372(3) Uani 1 1 d . .
H5 H 0.1427 -0.2102 0.2483 0.045 Uiso 1 1 calc R U
C6 C 0.31374(16) -0.00648(13) 0.33670(12) 0.0279(3) Uani 1 1 d . .
C7 C 0.30010(15) -0.01548(13) 0.46671(12) 0.0275(2) Uani 1 1 d . .
C8 C 0.45154(15) 0.24985(12) 0.53948(11) 0.0241(2) Uani 1 1 d . .
C9 C 0.51484(16) 0.25229(13) 0.41958(11) 0.0268(2) Uani 1 1 d . .
C10 C 0.35692(16) 0.13166(13) 0.68729(11) 0.0287(3) Uani 1 1 d . .
H10 H 0.3515 0.0542 0.7220 0.034 Uiso 1 1 calc R U
C11 C 0.51902(16) 0.26845(13) 0.75177(11) 0.0270(3) Uani 1 1 d . .
C12 C 0.57854(15) 0.33720(12) 0.66847(11) 0.0246(2) Uani 1 1 d . .
C13 C 0.19387(18) 0.15671(16) 0.68508(14) 0.0379(3) Uani 1 1 d . .
H13A H 0.0944 0.0740 0.6289 0.045 Uiso 1 1 calc R U
H13B H 0.1728 0.1713 0.7690 0.045 Uiso 1 1 calc R U
C14 C 0.21703(18) 0.28660(16) 0.64021(14) 0.0382(3) Uani 1 1 d . .
H14A H 0.2885 0.3713 0.7096 0.046 Uiso 1 1 calc R U
H14B H 0.1046 0.2856 0.6174 0.046 Uiso 1 1 calc R U
C15 C 0.30034(17) 0.29394(14) 0.52703(12) 0.0312(3) Uani 1 1 d . .
H15A H 0.3443 0.3897 0.5205 0.037 Uiso 1 1 calc R U
H15B H 0.2129 0.2319 0.4503 0.037 Uiso 1 1 calc R U
C16 C 0.57379(19) 0.31981(15) 0.89067(12) 0.0348(3) Uani 1 1 d . .
C17 C 0.7979(3) 0.4789(2) 1.06793(16) 0.0689(6) Uani 1 1 d . .
H17A H 0.9222 0.5245 1.0914 0.103 Uiso 1 1 calc R U
H17B H 0.7555 0.4089 1.1114 0.103 Uiso 1 1 calc R U
H17C H 0.7548 0.5481 1.0904 0.103 Uiso 1 1 calc R U
C18 C 0.72428(15) 0.47886(13) 0.69540(11) 0.0268(2) Uani 1 1 d . .
C19 C 0.87119(17) 0.49374(16) 0.65011(13) 0.0360(3) Uani 1 1 d . .
H19 H 0.8747 0.4150 0.5989 0.043 Uiso 1 1 calc R U
C20 C 1.01194(19) 0.62482(19) 0.68072(15) 0.0478(4) Uani 1 1 d . .
H20 H 1.1101 0.6354 0.6503 0.057 Uiso 1 1 calc R U
C21 C 1.0031(2) 0.73841(17) 0.75681(15) 0.0479(4) Uani 1 1 d . .
C22 C 0.8613(2) 0.72893(15) 0.80324(15) 0.0449(4) Uani 1 1 d . .
H22 H 0.8597 0.8085 0.8547 0.054 Uiso 1 1 calc R U
C23 C 0.72014(18) 0.59742(14) 0.77144(13) 0.0354(3) Uani 1 1 d . .
H23 H 0.6219 0.5885 0.8012 0.042 Uiso 1 1 calc R U
F1 F 1.14146(16) 0.86743(12) 0.78874(12) 0.0800(4) Uani 1 1 d . .
N1 N 0.37994(13) 0.10896(10) 0.55793(10) 0.0263(2) Uani 1 1 d . .
O1 O 0.22398(14) -0.12862(10) 0.48886(10) 0.0413(3) Uani 1 1 d . .
O2 O 0.61636(13) 0.36079(10) 0.40516(9) 0.0380(2) Uani 1 1 d . .
O3 O 0.47737(18) 0.28116(17) 0.95713(11) 0.0686(4) Uani 1 1 d . .
O4 O 0.73990(14) 0.41212(11) 0.93438(9) 0.0411(3) Uani 1 1 d . .

loop_
_atom_site_aniso_label
_atom_site_aniso_U_11
_atom_site_aniso_U_22
_atom_site_aniso_U_33
_atom_site_aniso_U_23
_atom_site_aniso_U_13
_atom_site_aniso_U_12
C1 0.0296(6) 0.0306(6) 0.0239(6) 0.0056(5) 0.0059(4) 0.0144(5)
C2 0.0454(8) 0.0429(7) 0.0276(6) 0.0094(6) 0.0114(6) 0.0206(6)
C3 0.0575(9) 0.0537(9) 0.0245(6) 0.0044(6) 0.0074(6) 0.0287(8)
C4 0.0514(9) 0.0442(8) 0.0302(7) -0.0053(6) -0.0025(6) 0.0228(7)
C5 0.0366(7) 0.0307(6) 0.0353(7) 0.0007(5) 0.0005(5) 0.0130(6)
C6 0.0266(6) 0.0284(6) 0.0271(6) 0.0039(5) 0.0036(4) 0.0134(5)
C7 0.0239(5) 0.0244(5) 0.0303(6) 0.0063(5) 0.0039(4) 0.0082(4)
C8 0.0263(5) 0.0211(5) 0.0222(5) 0.0064(4) 0.0058(4) 0.0076(4)
C9 0.0291(6) 0.0271(6) 0.0241(5) 0.0083(4) 0.0065(4) 0.0117(5)
C10 0.0308(6) 0.0292(6) 0.0245(6) 0.0104(5) 0.0092(5) 0.0094(5)
C11 0.0270(6) 0.0290(6) 0.0240(6) 0.0082(5) 0.0063(4) 0.0109(5)
C12 0.0241(5) 0.0248(5) 0.0234(5) 0.0055(4) 0.0055(4) 0.0101(4)
C13 0.0285(6) 0.0461(8) 0.0356(7) 0.0120(6) 0.0132(5) 0.0114(6)
C14 0.0330(7) 0.0468(8) 0.0399(7) 0.0107(6) 0.0119(6) 0.0226(6)
C15 0.0321(6) 0.0327(6) 0.0306(6) 0.0095(5) 0.0055(5) 0.0164(5)
C16 0.0395(7) 0.0394(7) 0.0241(6) 0.0103(5) 0.0080(5) 0.0154(6)
C17 0.0721(13) 0.0762(13) 0.0258(8) -0.0037(8) -0.0026(8) 0.0142(11)
C18 0.0256(6) 0.0275(6) 0.0231(5) 0.0085(4) 0.0026(4) 0.0079(5)
C19 0.0288(6) 0.0445(7) 0.0301(6) 0.0104(6) 0.0071(5) 0.0117(6)
C20 0.0282(7) 0.0631(10) 0.0367(8) 0.0193(7) 0.0073(6) 0.0025(7)
C21 0.0387(8) 0.0400(8) 0.0378(8) 0.0185(6) -0.0068(6) -0.0083(6)
C22 0.0499(9) 0.0279(7) 0.0423(8) 0.0061(6) -0.0039(7) 0.0092(6)
C23 0.0336(7) 0.0310(6) 0.0368(7) 0.0067(5) 0.0049(5) 0.0122(5)
F1 0.0635(7) 0.0549(7) 0.0642(7) 0.0206(6) -0.0037(6) -0.0265(6)
N1 0.0296(5) 0.0227(5) 0.0237(5) 0.0077(4) 0.0076(4) 0.0079(4)
O1 0.0448(6) 0.0248(5) 0.0421(6) 0.0098(4) 0.0081(4) 0.0041(4)
O2 0.0440(5) 0.0313(5) 0.0313(5) 0.0124(4) 0.0122(4) 0.0067(4)
O3 0.0556(7) 0.0990(11) 0.0308(6) 0.0214(6) 0.0176(5) 0.0105(7)
O4 0.0422(6) 0.0442(6) 0.0230(5) 0.0039(4) 0.0009(4) 0.0103(5)

loop_
_atom_type_symbol
_atom_type_description
_atom_type_scat_dispersion_real
_atom_type_scat_dispersion_imag
_atom_type_scat_source
C C 0.0033 0.0016 'International Tables Vol C Tables 4.2.6.8 and 6.1.1.4'
H H 0.0000 0.0000 'International Tables Vol C Tables 4.2.6.8 and 6.1.1.4'
F F 0.0171 0.0103 'International Tables Vol C Tables 4.2.6.8 and 6.1.1.4'
N N 0.0061 0.0033 'International Tables Vol C Tables 4.2.6.8 and 6.1.1.4'
O O 0.0106 0.0060 'International Tables Vol C Tables 4.2.6.8 and 6.1.1.4'

loop_
_geom_angle_atom_site_label_1
_geom_angle_atom_site_label_2
_geom_angle_atom_site_label_3
_geom_angle
C2 C1 C6 120.14(12)
C2 C1 C9 118.81(12)
C6 C1 C9 120.82(11)
C3 C2 C1 119.84(14)
C3 C2 H2 120.1
C1 C2 H2 120.1
C2 C3 C4 119.87(14)
C2 C3 H3 120.1
C4 C3 H3 120.1
C5 C4 C3 120.75(13)
C5 C4 H4 119.6
C3 C4 H4 119.6
C4 C5 C6 119.88(14)
C4 C5 H5 120.1
C6 C5 H5 120.1
C5 C6 C1 119.42(12)
C5 C6 C7 118.80(12)
C1 C6 C7 121.78(11)
O1 C7 N1 122.57(12)
O1 C7 C6 122.44(11)
N1 C7 C6 114.98(10)
N1 C8 C9 113.34(10)
N1 C8 C12 100.31(9)
C9 C8 C12 120.22(10)
N1 C8 C15 106.58(9)
C9 C8 C15 106.90(10)
C12 C8 C15 108.72(9)
O2 C9 C1 122.40(11)
O2 C9 C8 121.80(11)
C1 C9 C8 115.10(10)
N1 C10 C11 99.44(9)
N1 C10 C13 106.72(10)
C11 C10 C13 110.73(11)
N1 C10 H10 113.0
C11 C10 H10 113.0
C13 C10 H10 113.0
C12 C11 C16 128.35(12)
C12 C11 C10 111.01(11)
C16 C11 C10 119.83(11)
C11 C12 C18 127.42(11)
C11 C12 C8 106.94(10)
C18 C12 C8 125.19(10)
C14 C13 C10 110.26(11)
C14 C13 H13A 109.6
C10 C13 H13A 109.6
C14 C13 H13B 109.6
C10 C13 H13B 109.6
H13A C13 H13B 108.1
C13 C14 C15 113.78(11)
C13 C14 H14A 108.8
C15 C14 H14A 108.8
C13 C14 H14B 108.8
C15 C14 H14B 108.8
H14A C14 H14B 107.7
C14 C15 C8 111.91(10)
C14 C15 H15A 109.2
C8 C15 H15A 109.2
C14 C15 H15B 109.2
C8 C15 H15B 109.2
H15A C15 H15B 107.9
O3 C16 O4 123.65(13)
O3 C16 C11 122.89(14)
O4 C16 C11 113.46(11)
O4 C17 H17A 109.5
O4 C17 H17B 109.5
H17A C17 H17B 109.5
O4 C17 H17C 109.5
H17A C17 H17C 109.5
H17B C17 H17C 109.5
C23 C18 C19 119.26(12)
C23 C18 C12 120.48(11)
C19 C18 C12 120.18(12)
C20 C19 C18 120.51(14)
C20 C19 H19 119.7
C18 C19 H19 119.7
C21 C20 C19 118.32(14)
C21 C20 H20 120.8
C19 C20 H20 120.8
F1 C21 C20 118.82(16)
F1 C21 C22 117.95(17)
C20 C21 C22 123.23(13)
C21 C22 C23 118.16(15)
C21 C22 H22 120.9
C23 C22 H22 120.9
C22 C23 C18 120.52(14)
C22 C23 H23 119.7
C18 C23 H23 119.7
C7 N1 C8 126.37(10)
C7 N1 C10 124.97(10)
C8 N1 C10 105.43(9)
C16 O4 C17 116.64(13)

loop_
_geom_bond_atom_site_label_1
_geom_bond_atom_site_label_2
_geom_bond_distance
C1 C2 1.3946(18)
C1 C6 1.3985(18)
C1 C9 1.4823(17)
C2 C3 1.383(2)
C2 H2 0.9300
C3 C4 1.385(2)
C3 H3 0.9300
C4 C5 1.384(2)
C4 H4 0.9300
C5 C6 1.3904(18)
C5 H5 0.9300
C6 C7 1.4934(18)
C7 O1 1.2303(15)
C7 N1 1.3449(15)
C8 N1 1.4659(14)
C8 C9 1.5129(16)
C8 C12 1.5366(16)
C8 C15 1.5610(17)
C9 O2 1.2104(15)
C10 N1 1.4663(15)
C10 C11 1.5169(17)
C10 C13 1.5379(19)
C10 H10 0.9800
C11 C12 1.3404(17)
C11 C16 1.4746(17)
C12 C18 1.4784(16)
C13 C14 1.534(2)
C13 H13A 0.9700
C13 H13B 0.9700
C14 C15 1.5358(19)
C14 H14A 0.9700
C14 H14B 0.9700
C15 H15A 0.9700
C15 H15B 0.9700
C16 O3 1.1992(18)
C16 O4 1.3308(17)
C17 O4 1.4340(18)
C17 H17A 0.9600
C17 H17B 0.9600
C17 H17C 0.9600
C18 C23 1.3899(18)
C18 C19 1.3925(18)
C19 C20 1.383(2)
C19 H19 0.9300
C20 C21 1.367(3)
C20 H20 0.9300
C21 F1 1.3594(16)
C21 C22 1.369(3)
C22 C23 1.387(2)
C22 H22 0.9300
C23 H23 0.9300

loop_
_geom_torsion_atom_site_label_1
_geom_torsion_atom_site_label_2
_geom_torsion_atom_site_label_3
_geom_torsion_atom_site_label_4
_geom_torsion
C6 C1 C2 C3 2.7(2)
C9 C1 C2 C3 -171.87(13)
C1 C2 C3 C4 -0.7(2)
C2 C3 C4 C5 -2.1(2)
C3 C4 C5 C6 3.0(2)
C4 C5 C6 C1 -1.1(2)
C4 C5 C6 C7 178.88(13)
C2 C1 C6 C5 -1.75(19)
C9 C1 C6 C5 172.66(12)
C2 C1 C6 C7 178.30(12)
C9 C1 C6 C7 -7.29(18)
C5 C6 C7 O1 10.53(19)
C1 C6 C7 O1 -169.51(12)
C5 C6 C7 N1 -170.64(12)
C1 C6 C7 N1 9.32(17)
C2 C1 C9 O2 -8.9(2)
C6 C1 C9 O2 176.62(12)
C2 C1 C9 C8 161.67(12)
C6 C1 C9 C8 -12.82(17)
N1 C8 C9 O2 -160.27(12)
C12 C8 C9 O2 -41.79(17)
C15 C8 C9 O2 82.61(14)
N1 C8 C9 C1 29.11(15)
C12 C8 C9 C1 147.58(11)
C15 C8 C9 C1 -88.02(12)
N1 C10 C11 C12 22.26(13)
C13 C10 C11 C12 -89.75(13)
N1 C10 C11 C16 -167.21(11)
C13 C10 C11 C16 80.77(15)
C16 C11 C12 C18 5.1(2)
C10 C11 C12 C18 174.62(11)
C16 C11 C12 C8 -167.49(12)
C10 C11 C12 C8 2.01(14)
N1 C8 C12 C11 -25.55(12)
C9 C8 C12 C11 -150.43(11)
C15 C8 C12 C11 86.03(12)
N1 C8 C12 C18 161.63(11)
C9 C8 C12 C18 36.76(17)
C15 C8 C12 C18 -86.78(13)
N1 C10 C13 C14 -59.88(14)
C11 C10 C13 C14 47.39(14)
C10 C13 C14 C15 43.03(16)
C13 C14 C15 C8 -40.98(16)
N1 C8 C15 C14 54.97(13)
C9 C8 C15 C14 176.46(11)
C12 C8 C15 C14 -52.37(13)
C12 C11 C16 O3 149.05(17)
C10 C11 C16 O3 -19.6(2)
C12 C11 C16 O4 -31.2(2)
C10 C11 C16 O4 160.06(12)
C11 C12 C18 C23 -60.42(18)
C8 C12 C18 C23 110.92(14)
C11 C12 C18 C19 116.22(15)
C8 C12 C18 C19 -72.45(16)
C23 C18 C19 C20 0.3(2)
C12 C18 C19 C20 -176.41(13)
C18 C19 C20 C21 0.4(2)
C19 C20 C21 F1 179.22(13)
C19 C20 C21 C22 -0.6(2)
F1 C21 C22 C23 -179.69(13)
C20 C21 C22 C23 0.1(2)
C21 C22 C23 C18 0.6(2)
C19 C18 C23 C22 -0.7(2)
C12 C18 C23 C22 175.93(12)
O1 C7 N1 C8 -170.51(12)
C6 C7 N1 C8 10.67(17)
O1 C7 N1 C10 -13.8(2)
C6 C7 N1 C10 167.33(11)
C9 C8 N1 C7 -30.12(17)
C12 C8 N1 C7 -159.58(11)
C15 C8 N1 C7 87.19(14)
C9 C8 N1 C10 169.56(10)
C12 C8 N1 C10 40.10(11)
C15 C8 N1 C10 -73.13(11)
C11 C10 N1 C7 160.82(12)
C13 C10 N1 C7 -84.05(14)
C11 C10 N1 C8 -38.50(12)
C13 C10 N1 C8 76.63(12)
O3 C16 O4 C17 -7.2(3)
C11 C16 O4 C17 173.12(15)
